data_7059642
loop_
_publ_author_name
'Liu, Song'
'Wu, Renbo'
'Sun, Yuli'
'Ploessl, Karl'
'Zhang, Yan'
'Liu, Yajing'
'Wu, Zehui'
'Zhu, Lin'
'Kung, Hank F.'

_publ_section_title
;
 Design, synthesis and evaluation of a novel glutamine derivative
 (2S,4R)-2-amino-4-cyano-4-[18F]fluorobutanoic acid
;
_journal_issue 21
_journal_name_full 'New Journal of Chemistry'
_journal_page_first 9109
_journal_page_last 9117
_journal_paper_doi 10.1039/D0NJ00410C
_journal_volume 44
_journal_year 2020
_chemical_absolute_configuration syn
_chemical_formula_sum 'C21 H30 N2 O7 S'
_chemical_formula_weight 454.53
_space_group_IT_number 19
_space_group_name_Hall 'P 2ac 2ab'
_space_group_name_H-M_alt 'P 21 21 21'
_symmetry_cell_setting orthorhombic
_symmetry_Int_Tables_number 19
_symmetry_space_group_name_H-M 'P 21 21 21'
_atom_sites_solution_hydrogens geom
_atom_sites_solution_primary direct
_audit_creation_method SHELXL-97
_audit_update_record
;
2020-01-29 deposited with the CCDC.	2020-05-07 downloaded from the CCDC.
;
_cell_angle_alpha 90.00
_cell_angle_beta 90.00
_cell_angle_gamma 90.00
_cell_formula_units_Z 4
_cell_length_a 5.9695(2)
_cell_length_b 10.9627(3)
_cell_length_c 36.0572(11)
_cell_measurement_reflns_used 9994
_cell_measurement_temperature 100
_cell_measurement_theta_max 25.39
_cell_measurement_theta_min 2.17
_cell_volume 2359.65(12)
_computing_data_collection 'Bruker APEX2'
_computing_data_reduction 'Bruker SAINT'
_computing_structure_refinement 'SHELXL-97 (Sheldrick, 2008)'
_computing_structure_solution 'SHELXS-97 (Sheldrick, 2008)'
_diffrn_ambient_temperature 100(1)
_diffrn_measured_fraction_theta_full 0.996
_diffrn_measured_fraction_theta_max 0.996
_diffrn_measurement_device 'CCD Area Detector'
_diffrn_measurement_device_type 'Bruker APEXII'
_diffrn_measurement_method 'phi and omega scans'
_diffrn_radiation_monochromator graphite
_diffrn_radiation_source 'sealed tube'
_diffrn_radiation_type MoK\a
_diffrn_radiation_wavelength 0.71073
_diffrn_reflns_av_R_equivalents 0.0455
_diffrn_reflns_av_sigmaI/netI 0.0299
_diffrn_reflns_limit_h_max 7
_diffrn_reflns_limit_h_min -7
_diffrn_reflns_limit_k_max 13
_diffrn_reflns_limit_k_min -13
_diffrn_reflns_limit_l_max 43
_diffrn_reflns_limit_l_min -39
_diffrn_reflns_number 33855
_diffrn_reflns_theta_full 25.42
_diffrn_reflns_theta_max 25.42
_diffrn_reflns_theta_min 1.13
_exptl_absorpt_coefficient_mu 0.180
_exptl_absorpt_correction_T_max 0.7452
_exptl_absorpt_correction_T_min 0.6775
_exptl_absorpt_correction_type multi-scan
_exptl_absorpt_process_details '(SADABS; Sheldrick, 2007)'
_exptl_crystal_colour colorless
_exptl_crystal_density_diffrn 1.279
_exptl_crystal_density_method 'not measured'
_exptl_crystal_description plate
_exptl_crystal_F_000 968
_exptl_crystal_size_max 0.50
_exptl_crystal_size_mid 0.10
_exptl_crystal_size_min 0.02
_refine_diff_density_max 0.229
_refine_diff_density_min -0.289
_refine_diff_density_rms 0.047
_refine_ls_abs_structure_details 'Flack H D (1983), Acta Cryst. A39, 876-881'
_refine_ls_abs_structure_Flack 0.07(8)
_refine_ls_extinction_method none
_refine_ls_goodness_of_fit_ref 1.185
_refine_ls_hydrogen_treatment constr
_refine_ls_matrix_type full
_refine_ls_number_parameters 288
_refine_ls_number_reflns 4341
_refine_ls_number_restraints 0
_refine_ls_restrained_S_all 1.185
_refine_ls_R_factor_all 0.0445
_refine_ls_R_factor_gt 0.0391
_refine_ls_shift/su_max 0.000
_refine_ls_shift/su_mean 0.000
_refine_ls_structure_factor_coef Fsqd
_refine_ls_weighting_details 'calc w=1/[\s^2^(Fo^2^)+(0.0314P)^2^+1.2540P] where P=(Fo^2^+2Fc^2^)/3'
_refine_ls_weighting_scheme calc
_refine_ls_wR_factor_gt 0.0868
_refine_ls_wR_factor_ref 0.0890
_reflns_number_gt 4016
_reflns_number_total 4341
_reflns_threshold_expression >2sigma(I)
_cod_data_source_file d0nj00410c2.cif
_cod_data_source_block 99240
_cod_depositor_comments
;Adding full bibliography for 7059641--7059642.cif.

 Adding full bibliography for 7059641--7059642.cif.
;
_cod_original_sg_symbol_H-M 'P 21 21 21 '
_cod_database_code 7059642

loop_
_symmetry_equiv_pos_as_xyz
'x, y, z'
'x+1/2, -y+1/2, -z'
'-x, y+1/2, -z+1/2'
'-x+1/2, -y, z+1/2'

loop_
_atom_site_label
_atom_site_type_symbol
_atom_site_fract_x
_atom_site_fract_y
_atom_site_fract_z
_atom_site_U_iso_or_equiv
_atom_site_adp_type
_atom_site_occupancy
_atom_site_symmetry_multiplicity
_atom_site_calc_flag
_atom_site_refinement_flags
_atom_site_disorder_assembly
_atom_site_disorder_group
C1 C 0.4172(4) 0.2571(2) 0.37396(6) 0.0176(5) Uani 1 1 d . . .
C2 C 0.3140(4) 0.3805(2) 0.37229(6) 0.0142(5) Uani 1 1 d . . .
H2 H 0.3903 0.4354 0.3896 0.019 Uiso 1 1 calc R . .
C3 C 0.3161(4) 0.4349(2) 0.33351(7) 0.0140(5) Uani 1 1 d . . .
H3a H 0.2062 0.5000 0.3323 0.019 Uiso 1 1 calc R . .
H3b H 0.2723 0.3726 0.3158 0.019 Uiso 1 1 calc R . .
C4 C 0.5462(4) 0.4859(2) 0.32238(6) 0.0142(5) Uani 1 1 d . . .
H4 H 0.5311 0.5179 0.2971 0.019 Uiso 1 1 calc R . .
C5 C 0.6241(4) 0.5909(2) 0.34658(6) 0.0143(5) Uani 1 1 d . . .
C6 C 0.7432(4) 0.3203(2) 0.29170(7) 0.0155(5) Uani 1 1 d . . .
C7 C 0.9762(4) 0.1491(2) 0.27034(6) 0.0192(5) Uani 1 1 d . . .
C8 C 0.7779(5) 0.0657(3) 0.26521(9) 0.0307(7) Uani 1 1 d . . .
H8a H 0.7248 0.0392 0.2890 0.046 Uiso 1 1 calc R . .
H8b H 0.8220 -0.0039 0.2508 0.046 Uiso 1 1 calc R . .
H8c H 0.6606 0.1087 0.2525 0.046 Uiso 1 1 calc R . .
C9 C 1.1640(5) 0.0829(3) 0.28987(8) 0.0305(7) Uani 1 1 d . . .
H9a H 1.2885 0.1373 0.2931 0.046 Uiso 1 1 calc R . .
H9b H 1.2100 0.0142 0.2752 0.046 Uiso 1 1 calc R . .
H9c H 1.1129 0.0551 0.3137 0.046 Uiso 1 1 calc R . .
C10 C 1.0550(6) 0.2051(3) 0.23445(8) 0.0388(8) Uani 1 1 d . . .
H10a H 0.9355 0.2517 0.2236 0.058 Uiso 1 1 calc R . .
H10b H 1.0994 0.1417 0.2176 0.058 Uiso 1 1 calc R . .
H10c H 1.1803 0.2577 0.2392 0.058 Uiso 1 1 calc R . .
C11 C 0.4827(5) 0.7820(2) 0.37319(7) 0.0247(6) Uani 1 1 d . . .
C12 C 0.5746(5) 0.7606(3) 0.41155(8) 0.0385(8) Uani 1 1 d . . .
H12a H 0.4866 0.6995 0.4238 0.058 Uiso 1 1 calc R . .
H12b H 0.5686 0.8352 0.4255 0.058 Uiso 1 1 calc R . .
H12c H 0.7271 0.7335 0.4098 0.058 Uiso 1 1 calc R . .
C13 C 0.6264(5) 0.8622(2) 0.34895(9) 0.0371(8) Uani 1 1 d . . .
H13a H 0.7751 0.8292 0.3477 0.056 Uiso 1 1 calc R . .
H13b H 0.6320 0.9429 0.3593 0.056 Uiso 1 1 calc R . .
H13c H 0.5635 0.8657 0.3245 0.056 Uiso 1 1 calc R . .
C14 C 0.2440(5) 0.8298(3) 0.37509(9) 0.0346(7) Uani 1 1 d . . .
H14a H 0.1834 0.8352 0.3505 0.052 Uiso 1 1 calc R . .
H14b H 0.2437 0.9092 0.3863 0.052 Uiso 1 1 calc R . .
H14c H 0.1542 0.7752 0.3896 0.052 Uiso 1 1 calc R . .
C15 C 0.0723(4) 0.2417(2) 0.44504(7) 0.0186(5) Uani 1 1 d . . .
C16 C 0.2767(4) 0.2259(2) 0.46291(7) 0.0200(5) Uani 1 1 d . . .
H16 H 0.3787 0.2897 0.4648 0.027 Uiso 1 1 calc R . .
C17 C 0.3242(4) 0.1121(3) 0.47786(7) 0.0236(6) Uani 1 1 d . . .
H17 H 0.4613 0.1001 0.4895 0.031 Uiso 1 1 calc R . .
C18 C 0.1747(5) 0.0164(2) 0.47600(7) 0.0251(6) Uani 1 1 d . . .
C19 C -0.0281(5) 0.0360(3) 0.45750(8) 0.0303(7) Uani 1 1 d . . .
H19 H -0.1308 -0.0275 0.4557 0.040 Uiso 1 1 calc R . .
C20 C -0.0796(4) 0.1472(2) 0.44183(7) 0.0247(6) Uani 1 1 d . . .
H20 H -0.2143 0.1584 0.4293 0.033 Uiso 1 1 calc R . .
C21 C 0.2234(5) -0.1048(3) 0.49386(8) 0.0381(7) Uani 1 1 d . . .
H21a H 0.3819 -0.1130 0.4976 0.057 Uiso 1 1 calc R . .
H21b H 0.1715 -0.1693 0.4780 0.057 Uiso 1 1 calc R . .
H21c H 0.1480 -0.1095 0.5173 0.057 Uiso 1 1 calc R . .
N1 N 0.4913(4) 0.16157(19) 0.37542(6) 0.0281(5) Uani 1 1 d . . .
N2 N 0.7206(3) 0.39461(18) 0.32135(5) 0.0161(4) Uani 1 1 d . . .
H2a H 0.8110 0.3875 0.3398 0.021 Uiso 1 1 calc R . .
O1 O 0.6224(3) 0.32233(15) 0.26491(5) 0.0208(4) Uani 1 1 d . . .
O2 O 0.9207(3) 0.24629(15) 0.29720(5) 0.0188(4) Uani 1 1 d . . .
O3 O 0.8144(3) 0.60465(15) 0.35662(5) 0.0190(4) Uani 1 1 d . . .
O4 O 0.4510(3) 0.66398(15) 0.35400(5) 0.0184(4) Uani 1 1 d . . .
O5 O 0.0782(2) 0.36782(15) 0.38274(4) 0.0165(4) Uani 1 1 d . . .
O6 O 0.1446(3) 0.47560(16) 0.44149(5) 0.0231(4) Uani 1 1 d . . .
O7 O -0.2297(3) 0.39761(16) 0.42310(5) 0.0235(4) Uani 1 1 d . . .
S1 S 0.00798(10) 0.38350(5) 0.425200(15) 0.01749(14) Uani 1 1 d . . .

loop_
_atom_site_aniso_label
_atom_site_aniso_U_11
_atom_site_aniso_U_22
_atom_site_aniso_U_33
_atom_site_aniso_U_23
_atom_site_aniso_U_13
_atom_site_aniso_U_12
C1 0.0166(12) 0.0197(13) 0.0164(12) -0.0014(10) -0.0030(10) -0.0042(11)
C2 0.0063(10) 0.0185(12) 0.0177(12) -0.0030(10) 0.0014(9) 0.0024(11)
C3 0.0112(12) 0.0126(11) 0.0181(13) -0.0027(10) -0.0012(10) 0.0016(10)
C4 0.0109(12) 0.0147(11) 0.0169(12) -0.0007(9) -0.0007(9) 0.0022(10)
C5 0.0118(12) 0.0163(13) 0.0147(12) 0.0041(9) 0.0032(9) -0.0022(10)
C6 0.0159(13) 0.0133(11) 0.0173(13) 0.0002(10) 0.0035(10) -0.0032(10)
C7 0.0188(13) 0.0165(12) 0.0222(13) -0.0077(9) 0.0034(11) -0.0005(11)
C8 0.0238(15) 0.0234(14) 0.0451(18) -0.0071(13) -0.0045(13) -0.0029(12)
C9 0.0243(15) 0.0249(15) 0.0424(18) -0.0151(13) -0.0055(12) 0.0089(12)
C10 0.051(2) 0.0292(15) 0.0364(17) 0.0001(13) 0.0233(15) 0.0062(14)
C11 0.0186(13) 0.0170(12) 0.0384(15) -0.0134(11) 0.0005(12) 0.0003(12)
C12 0.0318(17) 0.0455(18) 0.0381(17) -0.0202(15) -0.0018(13) 0.0041(15)
C13 0.0280(15) 0.0144(14) 0.069(2) -0.0017(13) 0.0103(15) 0.0018(12)
C14 0.0202(15) 0.0252(15) 0.058(2) -0.0168(14) 0.0056(14) 0.0012(12)
C15 0.0194(13) 0.0230(13) 0.0134(12) 0.0022(10) 0.0011(10) -0.0004(11)
C16 0.0183(13) 0.0259(13) 0.0159(13) 0.0014(11) -0.0006(10) -0.0023(11)
C17 0.0226(13) 0.0334(15) 0.0147(13) 0.0003(12) -0.0029(10) 0.0021(13)
C18 0.0347(16) 0.0239(14) 0.0166(14) 0.0022(11) 0.0022(11) 0.0031(13)
C19 0.0303(16) 0.0285(15) 0.0323(15) 0.0033(12) -0.0044(13) -0.0105(13)
C20 0.0178(13) 0.0276(15) 0.0288(14) 0.0018(11) -0.0022(11) -0.0044(11)
C21 0.0482(18) 0.0333(16) 0.0329(16) 0.0077(14) -0.0028(14) 0.0060(16)
N1 0.0309(13) 0.0185(11) 0.0350(13) 0.0000(9) -0.0062(11) 0.0078(11)
N2 0.0120(9) 0.0188(11) 0.0173(10) -0.0035(9) -0.0015(8) 0.0032(9)
O1 0.0207(9) 0.0208(9) 0.0208(9) -0.0040(7) -0.0039(8) 0.0049(8)
O2 0.0119(8) 0.0216(9) 0.0230(9) -0.0094(7) -0.0011(7) 0.0033(7)
O3 0.0106(8) 0.0178(9) 0.0287(9) -0.0011(8) -0.0010(7) -0.0029(7)
O4 0.0118(9) 0.0159(8) 0.0275(9) -0.0058(7) -0.0002(7) -0.0011(7)
O5 0.0094(8) 0.0221(9) 0.0179(8) 0.0023(7) -0.0006(6) -0.0015(7)
O6 0.0260(10) 0.0220(9) 0.0213(9) -0.0041(8) 0.0019(8) -0.0041(8)
O7 0.0139(8) 0.0314(10) 0.0253(10) 0.0048(8) 0.0036(7) 0.0045(8)
S1 0.0144(3) 0.0205(3) 0.0176(3) 0.0009(2) 0.0013(2) -0.0007(3)

loop_
_atom_type_symbol
_atom_type_description
_atom_type_scat_dispersion_real
_atom_type_scat_dispersion_imag
_atom_type_scat_source
C C 0.0033 0.0016 'International Tables Vol C Tables 4.2.6.8 and 6.1.1.4'
H H 0.0000 0.0000 'International Tables Vol C Tables 4.2.6.8 and 6.1.1.4'
N N 0.0061 0.0033 'International Tables Vol C Tables 4.2.6.8 and 6.1.1.4'
O O 0.0106 0.0060 'International Tables Vol C Tables 4.2.6.8 and 6.1.1.4'
S S 0.1246 0.1234 'International Tables Vol C Tables 4.2.6.8 and 6.1.1.4'

loop_
_geom_angle_atom_site_label_1
_geom_angle_atom_site_label_2
_geom_angle_atom_site_label_3
_geom_angle
_geom_angle_site_symmetry_1
_geom_angle_site_symmetry_3
_geom_angle_publ_flag
N1 C1 C2 178.4(3) . . ?
O5 C2 C1 107.57(19) . . ?
O5 C2 C3 106.37(17) . . ?
C1 C2 C3 113.01(19) . . ?
C2 C3 C4 112.97(19) . . ?
N2 C4 C5 108.63(18) . . ?
N2 C4 C3 113.52(18) . . ?
C5 C4 C3 113.57(19) . . ?
O3 C5 O4 126.6(2) . . ?
O3 C5 C4 123.9(2) . . ?
O4 C5 C4 109.49(19) . . ?
O1 C6 O2 126.8(2) . . ?
O1 C6 N2 124.3(2) . . ?
O2 C6 N2 108.9(2) . . ?
O2 C7 C8 110.0(2) . . ?
O2 C7 C10 109.78(19) . . ?
C8 C7 C10 112.8(2) . . ?
O2 C7 C9 101.96(19) . . ?
C8 C7 C9 110.4(2) . . ?
C10 C7 C9 111.4(2) . . ?
O4 C11 C12 109.9(2) . . ?
O4 C11 C13 108.2(2) . . ?
C12 C11 C13 114.6(3) . . ?
O4 C11 C14 101.7(2) . . ?
C12 C11 C14 110.7(2) . . ?
C13 C11 C14 111.0(2) . . ?
C20 C15 C16 121.4(2) . . ?
C20 C15 S1 119.13(19) . . ?
C16 C15 S1 119.46(19) . . ?
C17 C16 C15 118.1(2) . . ?
C18 C17 C16 122.2(2) . . ?
C17 C18 C19 117.8(2) . . ?
C17 C18 C21 121.7(3) . . ?
C19 C18 C21 120.5(3) . . ?
C20 C19 C18 121.7(3) . . ?
C19 C20 C15 118.8(2) . . ?
C6 N2 C4 120.7(2) . . ?
C6 O2 C7 120.88(18) . . ?
C5 O4 C11 121.34(18) . . ?
C2 O5 S1 119.29(14) . . ?
O6 S1 O7 120.90(11) . . ?
O6 S1 O5 108.74(10) . . ?
O7 S1 O5 102.80(10) . . ?
O6 S1 C15 109.54(11) . . ?
O7 S1 C15 109.57(11) . . ?
O5 S1 C15 103.78(10) . . ?

loop_
_geom_bond_atom_site_label_1
_geom_bond_atom_site_label_2
_geom_bond_distance
_geom_bond_site_symmetry_2
_geom_bond_publ_flag
C1 N1 1.138(3) . ?
C1 C2 1.487(3) . ?
C2 O5 1.464(3) . ?
C2 C3 1.521(3) . ?
C3 C4 1.536(3) . ?
C4 N2 1.445(3) . ?
C4 C5 1.517(3) . ?
C5 O3 1.202(3) . ?
C5 O4 1.334(3) . ?
C6 O1 1.206(3) . ?
C6 O2 1.349(3) . ?
C6 N2 1.351(3) . ?
C7 O2 1.478(3) . ?
C7 C8 1.507(4) . ?
C7 C10 1.508(4) . ?
C7 C9 1.510(4) . ?
C11 O4 1.479(3) . ?
C11 C12 1.506(4) . ?
C11 C13 1.508(4) . ?
C11 C14 1.520(4) . ?
C15 C20 1.382(3) . ?
C15 C16 1.391(3) . ?
C15 S1 1.754(3) . ?
C16 C17 1.388(4) . ?
C17 C18 1.380(4) . ?
C18 C19 1.399(4) . ?
C18 C21 1.505(4) . ?
C19 C20 1.378(4) . ?
O5 S1 1.5965(16) . ?
O6 S1 1.4248(18) . ?
O7 S1 1.4291(17) . ?

loop_
_geom_hbond_atom_site_label_D
_geom_hbond_atom_site_label_H
_geom_hbond_atom_site_label_A
_geom_hbond_distance_DH
_geom_hbond_distance_HA
_geom_hbond_distance_DA
_geom_hbond_angle_DHA
_geom_hbond_site_symmetry_A
N2 H2a O5 0.86 2.23 3.089(2) 173.2 1_655
